data_7719948
loop_
_publ_author_name
'Juan, Jen-Wen'
'Ciou, Ji-Ming'
'Hsiang, Yi-Rong'
'Lin, Ya-Fan'

_publ_section_title
;
 Solvent-and metal-gated coordination diversity in a dynamic aminal ligand
;
_journal_name_full 'Dalton Transactions'
_journal_paper_doi 10.1039/D5DT02405F
_journal_year 2025
_chemical_formula_moiety 'C20 H20 Cu N8 O2, 2(Cl O4)'
_chemical_formula_sum 'C20 H20 Cl2 Cu N8 O10'
_chemical_formula_weight 666.88
_space_group_crystal_system triclinic
_space_group_IT_number 2
_space_group_name_Hall '-P 1'
_space_group_name_H-M_alt 'P -1'
_atom_sites_solution_hydrogens mixed
_audit_block_doi 10.5517/ccdc.csd.cc2ppr9g
_audit_creation_method SHELXL-2019/3
_audit_update_record
;
2025-10-06 deposited with the CCDC.	2025-12-02 downloaded from the CCDC.
;
_cell_angle_alpha 106.678(3)
_cell_angle_beta 94.854(3)
_cell_angle_gamma 93.327(3)
_cell_formula_units_Z 1
_cell_length_a 8.0349(6)
_cell_length_b 9.0023(7)
_cell_length_c 9.7416(8)
_cell_measurement_reflns_used 9297
_cell_measurement_temperature 100.0(2)
_cell_measurement_theta_max 25.41
_cell_measurement_theta_min 2.19
_cell_volume 670.07(9)
_computing_cell_refinement 'SAINT V8.40A (Bruker Nano, Inc., 2019)'
_computing_data_collection 'Bruker Instrument Service v2012.12.0.3'
_computing_data_reduction 'SAINT V8.40A (Bruker Nano, Inc., 2019)'
_computing_molecular_graphics 'shelXle (C.B. Huebschle, rev 1697)'
_computing_publication_material 'WinGX publication routines (Farrugia, 2014)'
_computing_structure_refinement 'SHELXL-2019/3 (Sheldrick, 2019)'
_computing_structure_solution 'SHELXT 2014/5 (Sheldrick, 2014)'
_diffrn_ambient_temperature 100.0(2)
_diffrn_measured_fraction_theta_full 0.998
_diffrn_measured_fraction_theta_max 0.998
_diffrn_measurement_device_type 'Bruker D8 Venture PhotonIII'
_diffrn_measurement_method '\f and \w scans'
_diffrn_radiation_type MoK\a
_diffrn_radiation_wavelength 0.71073
_diffrn_reflns_av_R_equivalents 0.0386
_diffrn_reflns_av_unetI/netI 0.0192
_diffrn_reflns_Laue_measured_fraction_full 0.998
_diffrn_reflns_Laue_measured_fraction_max 0.998
_diffrn_reflns_limit_h_max 9
_diffrn_reflns_limit_h_min -9
_diffrn_reflns_limit_k_max 10
_diffrn_reflns_limit_k_min -10
_diffrn_reflns_limit_l_max 11
_diffrn_reflns_limit_l_min -11
_diffrn_reflns_number 24968
_diffrn_reflns_point_group_measured_fraction_full 0.998
_diffrn_reflns_point_group_measured_fraction_max 0.998
_diffrn_reflns_theta_full 25.242
_diffrn_reflns_theta_max 25.416
_diffrn_reflns_theta_min 2.371
_exptl_absorpt_coefficient_mu 1.084
_exptl_absorpt_correction_T_max 1
_exptl_absorpt_correction_T_min 0.9105
_exptl_absorpt_correction_type numerical
_exptl_absorpt_process_details 'Bruker SADABS, 1996'
_exptl_crystal_colour blue
_exptl_crystal_density_diffrn 1.653
_exptl_crystal_density_meas ?
_exptl_crystal_density_method 'not measured'
_exptl_crystal_description prism
_exptl_crystal_F_000 339
_exptl_crystal_size_max 0.315
_exptl_crystal_size_mid 0.234
_exptl_crystal_size_min 0.110
_refine_diff_density_max 0.621
_refine_diff_density_min -0.409
_refine_diff_density_rms 0.074
_refine_ls_extinction_method none
_refine_ls_goodness_of_fit_ref 1.085
_refine_ls_hydrogen_treatment mixed
_refine_ls_matrix_type full
_refine_ls_number_parameters 195
_refine_ls_number_reflns 2476
_refine_ls_number_restraints 159
_refine_ls_restrained_S_all 1.052
_refine_ls_R_factor_all 0.0359
_refine_ls_R_factor_gt 0.0345
_refine_ls_shift/su_max 0.000
_refine_ls_shift/su_mean 0.000
_refine_ls_structure_factor_coef Fsqd
_refine_ls_weighting_details 'w=1/[\s^2^(Fo^2^)+(0.0320P)^2^+1.1438P] where P=(Fo^2^+2Fc^2^)/3'
_refine_ls_weighting_scheme calc
_refine_ls_wR_factor_gt 0.0819
_refine_ls_wR_factor_ref 0.0829
_reflns_Friedel_coverage 0.000
_reflns_number_gt 2353
_reflns_number_total 2476
_reflns_threshold_expression 'I > 2\s(I)'
_cod_data_source_file d5dt02405f2.cif
_cod_data_source_block i19509_sq
_cod_depositor_comments
;
The following automatic conversions were performed:

data item '_exptl_crystal_density_meas' value 'none' was changed to
'?' -- the value is perceived as not measured.

Automatic conversion script
Id: cif_fix_values 8170 2020-07-09 18:12:32Z antanas 
;
_cod_database_code 7719948
_shelx_shelxl_version_number 2019/3
_shelx_space_group_comment
;
The symmetry employed for this shelxl refinement is uniquely defined
by the following loop, which should always be used as a source of
symmetry information in preference to the above space-group names.
They are only intended as comments.
;
_shelx_estimated_absorpt_t_min 0.727
_shelx_estimated_absorpt_t_max 0.890

loop_
_space_group_symop_operation_xyz
'x, y, z'
'-x, -y, -z'

loop_
_atom_site_label
_atom_site_type_symbol
_atom_site_fract_x
_atom_site_fract_y
_atom_site_fract_z
_atom_site_U_iso_or_equiv
_atom_site_adp_type
_atom_site_occupancy
_atom_site_site_symmetry_order
_atom_site_calc_flag
_atom_site_refinement_flags_posn
_atom_site_refinement_flags_adp
_atom_site_refinement_flags_occupancy
_atom_site_disorder_assembly
_atom_site_disorder_group
Cu1 Cu 0.500000 0.500000 1.000000 0.01450(12) Uani 1 2 d S . P . .
Cl1 Cl -0.23379(7) 0.12668(7) 0.34497(6) 0.02101(15) Uani 1 1 d . . . . .
O1 O 0.4192(2) 0.30980(19) 0.78887(18) 0.0194(4) Uani 1 1 d . . . . .
H1O H 0.332(5) 0.303(5) 0.724(4) 0.057(11) Uiso 1 1 d . . . . .
O2 O -0.0694(3) 0.1019(3) 0.4004(2) 0.0437(6) Uani 1 1 d . . . . .
O3 O -0.3577(3) 0.0554(2) 0.4097(2) 0.0409(5) Uani 1 1 d . . . . .
O4 O -0.2535(3) 0.2919(2) 0.3807(2) 0.0320(5) Uani 1 1 d . . . . .
O5 O -0.2553(3) 0.0597(2) 0.19193(19) 0.0308(4) Uani 1 1 d . . . . .
N1 N 0.7006(2) 0.3791(2) 0.9686(2) 0.0168(4) Uani 1 1 d . . . . .
N2 N 0.5967(3) 0.4211(2) 0.6568(2) 0.0217(4) Uani 1 1 d . . . . .
H2N H 0.623(4) 0.395(3) 0.575(3) 0.024(8) Uiso 1 1 d . . . . .
N3 N 0.5830(2) 0.6274(2) 0.8675(2) 0.0156(4) Uani 1 1 d . . . . .
N4 N 0.6708(3) 0.6667(2) 0.6509(2) 0.0223(4) Uani 1 1 d . . . . .
C1 C 0.7145(3) 0.2957(3) 0.8314(3) 0.0189(5) Uani 1 1 d . . . . .
C2 C 0.8535(3) 0.2159(3) 0.7937(3) 0.0231(5) Uani 1 1 d . . . . .
H2A H 0.862430 0.160089 0.696127 0.028 Uiso 1 1 calc R U . . .
C3 C 0.9794(3) 0.2190(3) 0.9009(3) 0.0268(6) Uani 1 1 d . . . . .
H3 H 1.075955 0.164527 0.877989 0.032 Uiso 1 1 calc R U . . .
C4 C 0.9631(3) 0.3023(3) 1.0420(3) 0.0246(5) Uani 1 1 d . . . . .
H4 H 1.047986 0.305121 1.116940 0.029 Uiso 1 1 calc R U . . .
C5 C 0.8220(3) 0.3814(3) 1.0724(3) 0.0204(5) Uani 1 1 d . . . . .
H5 H 0.810928 0.438733 1.169134 0.025 Uiso 1 1 calc R U . . .
C6 C 0.5685(3) 0.2963(3) 0.7204(3) 0.0215(5) Uani 1 1 d . . . . .
H6 H 0.558095 0.194929 0.642313 0.026 Uiso 1 1 calc R U . . .
C7 C 0.6172(3) 0.5741(3) 0.7286(3) 0.0183(5) Uani 1 1 d . . . . .
C8 C 0.6900(3) 0.8186(3) 0.7147(3) 0.0231(5) Uani 1 1 d . . . . .
H8 H 0.725069 0.885666 0.661075 0.028 Uiso 1 1 calc R U . . .
C9 C 0.6608(3) 0.8837(3) 0.8573(3) 0.0215(5) Uani 1 1 d . . . . .
H9 H 0.677791 0.992750 0.902760 0.026 Uiso 1 1 calc R U . . .
C10 C 0.6063(3) 0.7828(3) 0.9290(3) 0.0169(5) Uani 1 1 d . . . . .
H10 H 0.583910 0.823907 1.026310 0.020 Uiso 1 1 calc R U . . .

loop_
_atom_site_aniso_label
_atom_site_aniso_U_11
_atom_site_aniso_U_22
_atom_site_aniso_U_33
_atom_site_aniso_U_23
_atom_site_aniso_U_13
_atom_site_aniso_U_12
Cu1 0.0156(2) 0.0138(2) 0.0135(2) 0.00236(15) 0.00425(15) 0.00081(15)
Cl1 0.0249(3) 0.0179(3) 0.0179(3) 0.0006(2) 0.0062(2) 0.0010(2)
O1 0.0183(8) 0.0211(9) 0.0159(8) 0.0006(7) 0.0048(7) -0.0025(7)
O2 0.0325(11) 0.0414(13) 0.0466(13) -0.0003(10) -0.0093(10) 0.0047(9)
O3 0.0543(14) 0.0290(11) 0.0376(12) 0.0030(9) 0.0263(10) -0.0073(10)
O4 0.0468(12) 0.0187(9) 0.0289(10) 0.0010(8) 0.0153(9) 0.0048(8)
O5 0.0427(12) 0.0277(10) 0.0182(9) -0.0005(8) 0.0052(8) 0.0063(9)
N1 0.0194(10) 0.0145(9) 0.0168(10) 0.0048(8) 0.0041(8) 0.0001(8)
N2 0.0277(11) 0.0216(11) 0.0143(10) 0.0022(8) 0.0051(9) 0.0001(9)
N3 0.0151(9) 0.0163(9) 0.0146(9) 0.0033(8) 0.0020(7) 0.0016(7)
N4 0.0246(11) 0.0246(11) 0.0191(10) 0.0080(8) 0.0050(8) 0.0025(9)
C1 0.0261(12) 0.0120(11) 0.0194(12) 0.0050(9) 0.0080(10) -0.0021(9)
C2 0.0284(13) 0.0149(12) 0.0263(13) 0.0038(10) 0.0139(10) -0.0004(10)
C3 0.0224(13) 0.0201(13) 0.0393(15) 0.0074(11) 0.0133(11) 0.0047(10)
C4 0.0188(12) 0.0243(13) 0.0313(14) 0.0097(11) 0.0017(10) 0.0010(10)
C5 0.0206(12) 0.0194(12) 0.0216(12) 0.0070(10) 0.0031(9) -0.0017(9)
C6 0.0269(13) 0.0173(12) 0.0177(12) 0.0007(9) 0.0061(10) -0.0014(10)
C7 0.0166(11) 0.0205(12) 0.0173(11) 0.0045(9) 0.0010(9) 0.0027(9)
C8 0.0236(13) 0.0238(13) 0.0253(13) 0.0120(10) 0.0053(10) 0.0027(10)
C9 0.0211(12) 0.0175(12) 0.0259(13) 0.0063(10) 0.0037(10) 0.0018(9)
C10 0.0156(11) 0.0177(11) 0.0166(11) 0.0034(9) 0.0035(9) 0.0015(9)

loop_
_atom_type_symbol
_atom_type_description
_atom_type_scat_dispersion_real
_atom_type_scat_dispersion_imag
_atom_type_scat_source
C C 0.0033 0.0016 'International Tables Vol C Tables 4.2.6.8 and 6.1.1.4'
H H 0.0000 0.0000 'International Tables Vol C Tables 4.2.6.8 and 6.1.1.4'
Cl Cl 0.1484 0.1585 'International Tables Vol C Tables 4.2.6.8 and 6.1.1.4'
Cu Cu 0.3201 1.2651 'International Tables Vol C Tables 4.2.6.8 and 6.1.1.4'
N N 0.0061 0.0033 'International Tables Vol C Tables 4.2.6.8 and 6.1.1.4'
O O 0.0106 0.0060 'International Tables Vol C Tables 4.2.6.8 and 6.1.1.4'

loop_
_geom_angle_atom_site_label_1
_geom_angle_atom_site_label_2
_geom_angle_atom_site_label_3
_geom_angle
_geom_angle_site_symmetry_1
_geom_angle_site_symmetry_3
_geom_angle_publ_flag
N1 Cu1 N1 180.0 2_667 . ?
N1 Cu1 N3 90.65(8) 2_667 . ?
N1 Cu1 N3 89.34(8) . . ?
N1 Cu1 N3 89.35(8) 2_667 2_667 ?
N1 Cu1 N3 90.65(8) . 2_667 ?
N3 Cu1 N3 180.0 . 2_667 ?
N1 Cu1 O1 76.83(7) 2_667 2_667 ?
N1 Cu1 O1 103.18(7) . 2_667 ?
N3 Cu1 O1 95.51(7) . 2_667 ?
N3 Cu1 O1 84.49(7) 2_667 2_667 ?
N1 Cu1 O1 103.17(7) 2_667 . ?
N1 Cu1 O1 76.82(7) . . ?
N3 Cu1 O1 84.50(7) . . ?
N3 Cu1 O1 95.50(7) 2_667 . ?
O1 Cu1 O1 180.0 2_667 . ?
O5 Cl1 O3 110.06(13) . . ?
O5 Cl1 O2 109.37(13) . . ?
O3 Cl1 O2 109.21(15) . . ?
O5 Cl1 O4 109.69(12) . . ?
O3 Cl1 O4 108.62(12) . . ?
O2 Cl1 O4 109.88(13) . . ?
C6 O1 Cu1 102.31(13) . . ?
C6 O1 H1O 109(3) . . ?
Cu1 O1 H1O 129(3) . . ?
C5 N1 C1 119.5(2) . . ?
C5 N1 Cu1 124.33(16) . . ?
C1 N1 Cu1 116.15(16) . . ?
C7 N2 C6 125.8(2) . . ?
C7 N2 H2N 117(2) . . ?
C6 N2 H2N 116(2) . . ?
C10 N3 C7 116.4(2) . . ?
C10 N3 Cu1 115.19(15) . . ?
C7 N3 Cu1 128.38(16) . . ?
C8 N4 C7 117.6(2) . . ?
N1 C1 C2 121.9(2) . . ?
N1 C1 C6 116.0(2) . . ?
C2 C1 C6 122.1(2) . . ?
C1 C2 C3 118.7(2) . . ?
C1 C2 H2A 120.7 . . ?
C3 C2 H2A 120.7 . . ?
C2 C3 C4 119.3(2) . . ?
C2 C3 H3 120.4 . . ?
C4 C3 H3 120.4 . . ?
C5 C4 C3 119.3(2) . . ?
C5 C4 H4 120.4 . . ?
C3 C4 H4 120.4 . . ?
N1 C5 C4 121.5(2) . . ?
N1 C5 H5 119.3 . . ?
C4 C5 H5 119.3 . . ?
O1 C6 N2 111.2(2) . . ?
O1 C6 C1 108.55(19) . . ?
N2 C6 C1 111.06(19) . . ?
O1 C6 H6 108.6 . . ?
N2 C6 H6 108.6 . . ?
C1 C6 H6 108.6 . . ?
N2 C7 N4 114.8(2) . . ?
N2 C7 N3 121.1(2) . . ?
N4 C7 N3 124.0(2) . . ?
N4 C8 C9 122.4(2) . . ?
N4 C8 H8 118.8 . . ?
C9 C8 H8 118.8 . . ?
C10 C9 C8 116.6(2) . . ?
C10 C9 H9 121.7 . . ?
C8 C9 H9 121.7 . . ?
N3 C10 C9 122.8(2) . . ?
N3 C10 H10 118.6 . . ?
C9 C10 H10 118.6 . . ?

loop_
_geom_bond_atom_site_label_1
_geom_bond_atom_site_label_2
_geom_bond_distance
_geom_bond_site_symmetry_2
_geom_bond_publ_flag
Cu1 N1 1.993(2) 2_667 ?
Cu1 N1 1.993(2) . ?
Cu1 N3 2.0816(19) . ?
Cu1 N3 2.0816(19) 2_667 ?
Cu1 O1 2.2819(17) 2_667 ?
Cu1 O1 2.2819(17) . ?
Cl1 O5 1.4298(18) . ?
Cl1 O3 1.437(2) . ?
Cl1 O2 1.438(2) . ?
Cl1 O4 1.4483(19) . ?
O1 C6 1.416(3) . ?
O1 H1O 0.89(4) . ?
N1 C5 1.339(3) . ?
N1 C1 1.349(3) . ?
N2 C7 1.346(3) . ?
N2 C6 1.446(3) . ?
N2 H2N 0.82(3) . ?
N3 C10 1.349(3) . ?
N3 C7 1.358(3) . ?
N4 C8 1.324(3) . ?
N4 C7 1.353(3) . ?
C1 C2 1.382(4) . ?
C1 C6 1.528(4) . ?
C2 C3 1.385(4) . ?
C2 H2A 0.9500 . ?
C3 C4 1.385(4) . ?
C3 H3 0.9500 . ?
C4 C5 1.382(4) . ?
C4 H4 0.9500 . ?
C5 H5 0.9500 . ?
C6 H6 1.0000 . ?
C8 C9 1.390(4) . ?
C8 H8 0.9500 . ?
C9 C10 1.370(3) . ?
C9 H9 0.9500 . ?
C10 H10 0.9500 . ?
